data_7106929
loop_
_publ_author_name
'Florian C. Falk'
'Roland Frohlich'
'Jan Paradies'

_publ_section_title
;
 Coupling of ortho-substituted aryl chlorides with bulky amides
;
_journal_name_full Chem.Commun.
_journal_page_first 11095
_journal_paper_doi 10.1039/c1cc14844c
_journal_volume 47
_journal_year 2011
_chemical_formula_sum 'C28 H24 Br O P'
_chemical_formula_weight 487.35
_chemical_name_systematic
;
?
;
_space_group_IT_number 2
_symmetry_cell_setting triclinic
_symmetry_space_group_name_Hall '-P 1'
_symmetry_space_group_name_H-M 'P -1'
_atom_sites_solution_hydrogens geom
_atom_sites_solution_primary direct
_atom_sites_solution_secondary difmap
_audit_creation_method SHELXL-97
_cell_angle_alpha 82.583(1)
_cell_angle_beta 76.308(1)
_cell_angle_gamma 78.288(2)
_cell_formula_units_Z 2
_cell_length_a 8.7032(2)
_cell_length_b 10.9880(2)
_cell_length_c 11.9218(3)
_cell_measurement_reflns_used 987
_cell_measurement_temperature 223(2)
_cell_measurement_theta_max 68.25
_cell_measurement_theta_min 0.88
_cell_volume 1080.69(4)
_computing_cell_refinement 'Collect (Nonius B.V., 1998)'
_computing_data_collection 'Collect (Nonius B.V., 1998)'
_computing_data_reduction 'Denzo-SMN (Otwinowski & Minor, 1997)'
_computing_molecular_graphics 'SCHAKAL (Keller, 1997)'
_computing_publication_material 'SHELXL-97 (Sheldrick, 1997)'
_computing_structure_refinement 'SHELXL-97 (Sheldrick, 1997)'
_computing_structure_solution 'SHELXS-97 (Sheldrick, 1990)'
_diffrn_ambient_temperature 223(2)
_diffrn_measured_fraction_theta_full 0.948
_diffrn_measured_fraction_theta_max 0.948
_diffrn_measurement_device_type 'Nonius KappaCCD APEXII'
_diffrn_measurement_method '\w and \f scans'
_diffrn_radiation_monochromator graphite
_diffrn_radiation_source 'fine-focus sealed tube'
_diffrn_radiation_type CuK\a
_diffrn_radiation_wavelength 1.54178
_diffrn_reflns_av_R_equivalents 0.049
_diffrn_reflns_av_sigmaI/netI 0.0277
_diffrn_reflns_limit_h_max 10
_diffrn_reflns_limit_h_min -10
_diffrn_reflns_limit_k_max 13
_diffrn_reflns_limit_k_min -12
_diffrn_reflns_limit_l_max 14
_diffrn_reflns_limit_l_min -13
_diffrn_reflns_number 12873
_diffrn_reflns_theta_full 68.09
_diffrn_reflns_theta_max 68.09
_diffrn_reflns_theta_min 4.12
_exptl_absorpt_coefficient_mu 3.427
_exptl_absorpt_correction_T_max 0.8473
_exptl_absorpt_correction_T_min 0.4812
_exptl_absorpt_correction_type multi-scan
_exptl_absorpt_process_details 'Denzo (Otwinowski, Borek, Majewski & Minor, 2003)'
_exptl_crystal_colour colourless
_exptl_crystal_density_diffrn 1.498
_exptl_crystal_density_method 'not measured'
_exptl_crystal_description plate
_exptl_crystal_F_000 500
_exptl_crystal_size_max 0.25
_exptl_crystal_size_mid 0.10
_exptl_crystal_size_min 0.05
_refine_diff_density_max 0.676
_refine_diff_density_min -0.945
_refine_diff_density_rms 0.106
_refine_ls_extinction_method none
_refine_ls_goodness_of_fit_ref 1.067
_refine_ls_hydrogen_treatment constr
_refine_ls_matrix_type full
_refine_ls_number_parameters 280
_refine_ls_number_reflns 3751
_refine_ls_number_restraints 0
_refine_ls_restrained_S_all 1.067
_refine_ls_R_factor_all 0.0529
_refine_ls_R_factor_gt 0.0487
_refine_ls_shift/su_max 0.000
_refine_ls_shift/su_mean 0.000
_refine_ls_structure_factor_coef Fsqd
_refine_ls_weighting_details 'calc w=1/[\s^2^(Fo^2^)+(0.0833P)^2^+1.1052P] where P=(Fo^2^+2Fc^2^)/3'
_refine_ls_weighting_scheme calc
_refine_ls_wR_factor_gt 0.1307
_refine_ls_wR_factor_ref 0.1359
_reflns_number_gt 3402
_reflns_number_total 3751
_reflns_threshold_expression >2sigma(I)
_cod_data_source_file c1cc14844c.txt
_cod_data_source_block fro4902
_cod_original_sg_symbol_H-M P-1
_cod_database_code 7106929

loop_
_symmetry_equiv_pos_as_xyz
'x, y, z'
'-x, -y, -z'

loop_
_atom_site_label
_atom_site_type_symbol
_atom_site_fract_x
_atom_site_fract_y
_atom_site_fract_z
_atom_site_U_iso_or_equiv
_atom_site_adp_type
_atom_site_occupancy
_atom_site_symmetry_multiplicity
_atom_site_calc_flag
_atom_site_refinement_flags
Br1 Br 0.36704(4) 0.74444(4) 0.51694(3) 0.04867(18) Uani 1 1 d .
P1 P 0.27558(9) 0.76804(7) 0.86340(6) 0.0262(2) Uani 1 1 d .
O1 O 0.4175(3) 0.6900(2) 0.79700(18) 0.0342(5) Uani 1 1 d .
C11 C -0.2258(4) 0.7324(3) 0.8357(3) 0.0379(7) Uani 1 1 d .
H11 H -0.3345 0.7266 0.8450 0.045 Uiso 1 1 calc R
C12 C -0.1170(4) 0.6296(3) 0.8610(3) 0.0378(7) Uani 1 1 d .
H12 H -0.1529 0.5540 0.8888 0.045 Uiso 1 1 calc R
C13 C 0.0444(4) 0.6341(3) 0.8466(2) 0.0316(6) Uani 1 1 d .
C14 C 0.0847(4) 0.7533(3) 0.8375(2) 0.0277(6) Uani 1 1 d .
C15 C -0.0262(4) 0.8560(3) 0.8118(2) 0.0296(6) Uani 1 1 d .
H15 H 0.0003 0.9359 0.8045 0.036 Uiso 1 1 calc R
C16 C -0.1754(4) 0.8447(3) 0.7963(3) 0.0334(7) Uani 1 1 d .
C17 C -0.2633(4) 0.9408(3) 0.7208(3) 0.0422(8) Uani 1 1 d .
H17A H -0.2126 1.0149 0.7047 0.051 Uiso 1 1 calc R
H17B H -0.3746 0.9657 0.7625 0.051 Uiso 1 1 calc R
C18 C -0.2633(5) 0.8914(4) 0.6031(3) 0.0454(8) Uani 1 1 d .
H18A H -0.3647 0.8626 0.6095 0.054 Uiso 1 1 calc R
H18B H -0.2561 0.9597 0.5416 0.054 Uiso 1 1 calc R
C21 C 0.1535(4) 0.7110(3) 0.5603(3) 0.0349(7) Uani 1 1 d .
C22 C 0.0317(4) 0.8055(3) 0.5411(3) 0.0370(7) Uani 1 1 d .
H22 H 0.0549 0.8837 0.5074 0.044 Uiso 1 1 calc R
C23 C -0.1264(4) 0.7868(3) 0.5711(3) 0.0383(7) Uani 1 1 d .
C24 C -0.1500(5) 0.6648(4) 0.5945(3) 0.0439(8) Uani 1 1 d .
H24 H -0.2508 0.6453 0.5962 0.053 Uiso 1 1 calc R
C25 C -0.0256(5) 0.5722(3) 0.6153(3) 0.0453(8) Uani 1 1 d .
H25 H -0.0437 0.4896 0.6317 0.054 Uiso 1 1 calc R
C26 C 0.1255(5) 0.5958(3) 0.6130(3) 0.0391(7) Uani 1 1 d .
C27 C 0.2336(5) 0.5125(4) 0.6843(3) 0.0505(9) Uani 1 1 d .
H27A H 0.3393 0.5375 0.6643 0.061 Uiso 1 1 calc R
H27B H 0.2483 0.4263 0.6648 0.061 Uiso 1 1 calc R
C28 C 0.1645(4) 0.5179(3) 0.8184(3) 0.0401(7) Uani 1 1 d .
H28A H 0.1134 0.4451 0.8486 0.048 Uiso 1 1 calc R
H28B H 0.2533 0.5137 0.8571 0.048 Uiso 1 1 calc R
C31 C 0.2552(4) 0.7298(3) 1.0174(3) 0.0294(6) Uani 1 1 d .
C32 C 0.3799(4) 0.6494(3) 1.0546(3) 0.0340(7) Uani 1 1 d .
H32 H 0.4710 0.6154 1.0006 0.041 Uiso 1 1 calc R
C33 C 0.3705(5) 0.6186(3) 1.1725(3) 0.0435(8) Uani 1 1 d .
H33 H 0.4542 0.5620 1.1981 0.052 Uiso 1 1 calc R
C34 C 0.2412(5) 0.6700(4) 1.2507(3) 0.0438(8) Uani 1 1 d .
H34 H 0.2375 0.6511 1.3304 0.053 Uiso 1 1 calc R
C35 C 0.1152(5) 0.7497(4) 1.2143(3) 0.0438(8) Uani 1 1 d .
H35 H 0.0252 0.7843 1.2688 0.053 Uiso 1 1 calc R
C36 C 0.1216(4) 0.7784(3) 1.0982(3) 0.0378(7) Uani 1 1 d .
H36 H 0.0346 0.8315 1.0733 0.045 Uiso 1 1 calc R
C41 C 0.2910(3) 0.9307(3) 0.8390(3) 0.0281(6) Uani 1 1 d .
C42 C 0.3131(4) 0.9960(3) 0.9242(3) 0.0355(7) Uani 1 1 d .
H42 H 0.3068 0.9588 1.0003 0.043 Uiso 1 1 calc R
C43 C 0.3447(5) 1.1159(3) 0.8971(3) 0.0420(8) Uani 1 1 d .
H43 H 0.3617 1.1594 0.9547 0.050 Uiso 1 1 calc R
C44 C 0.3513(4) 1.1717(3) 0.7876(3) 0.0401(7) Uani 1 1 d .
H44 H 0.3724 1.2534 0.7701 0.048 Uiso 1 1 calc R
C45 C 0.3268(4) 1.1084(3) 0.7025(3) 0.0393(7) Uani 1 1 d .
H45 H 0.3297 1.1473 0.6272 0.047 Uiso 1 1 calc R
C46 C 0.2985(4) 0.9887(3) 0.7279(3) 0.0340(7) Uani 1 1 d .
H46 H 0.2840 0.9453 0.6693 0.041 Uiso 1 1 calc R

loop_
_atom_site_aniso_label
_atom_site_aniso_U_11
_atom_site_aniso_U_22
_atom_site_aniso_U_33
_atom_site_aniso_U_23
_atom_site_aniso_U_13
_atom_site_aniso_U_12
Br1 0.0433(3) 0.0631(3) 0.0398(3) -0.00953(18) -0.00433(16) -0.01202(18)
P1 0.0256(4) 0.0302(4) 0.0243(4) -0.0017(3) -0.0082(3) -0.0056(3)
O1 0.0290(11) 0.0393(12) 0.0340(11) -0.0077(9) -0.0061(9) -0.0034(9)
C11 0.0273(15) 0.062(2) 0.0283(15) -0.0086(14) -0.0033(12) -0.0164(14)
C12 0.0432(18) 0.0496(19) 0.0259(15) 0.0022(13) -0.0073(13) -0.0241(15)
C13 0.0376(17) 0.0381(16) 0.0227(14) 0.0028(12) -0.0102(12) -0.0141(13)
C14 0.0287(15) 0.0360(15) 0.0210(13) -0.0047(11) -0.0068(11) -0.0087(12)
C15 0.0289(15) 0.0350(15) 0.0257(14) -0.0078(11) -0.0049(11) -0.0055(12)
C16 0.0258(15) 0.0473(18) 0.0278(15) -0.0118(13) -0.0056(12) -0.0032(13)
C17 0.0318(17) 0.0481(19) 0.0473(19) -0.0096(15) -0.0138(14) 0.0006(14)
C18 0.045(2) 0.054(2) 0.0396(18) 0.0008(15) -0.0196(15) -0.0030(16)
C21 0.0418(18) 0.0408(17) 0.0221(14) -0.0064(12) -0.0041(12) -0.0081(14)
C22 0.0484(19) 0.0393(17) 0.0233(14) 0.0003(12) -0.0077(13) -0.0098(14)
C23 0.0470(19) 0.0482(19) 0.0220(14) -0.0017(13) -0.0131(13) -0.0078(15)
C24 0.052(2) 0.054(2) 0.0328(17) -0.0095(15) -0.0127(15) -0.0190(17)
C25 0.067(2) 0.0368(18) 0.0352(17) -0.0089(14) -0.0091(16) -0.0155(16)
C26 0.053(2) 0.0332(16) 0.0298(16) -0.0090(13) -0.0069(14) -0.0021(14)
C27 0.059(2) 0.0389(19) 0.047(2) -0.0017(16) -0.0108(18) 0.0046(17)
C28 0.050(2) 0.0308(16) 0.0432(18) 0.0023(13) -0.0185(15) -0.0088(14)
C31 0.0327(15) 0.0295(15) 0.0294(15) 0.0003(11) -0.0118(12) -0.0089(12)
C32 0.0323(16) 0.0356(16) 0.0353(16) 0.0008(12) -0.0112(13) -0.0069(12)
C33 0.046(2) 0.048(2) 0.0419(19) 0.0087(15) -0.0229(16) -0.0142(16)
C34 0.059(2) 0.054(2) 0.0277(16) 0.0040(14) -0.0171(15) -0.0265(17)
C35 0.048(2) 0.050(2) 0.0314(17) -0.0064(14) -0.0022(15) -0.0116(16)
C36 0.0374(17) 0.0422(18) 0.0312(16) 0.0009(13) -0.0063(13) -0.0048(14)
C41 0.0247(14) 0.0309(15) 0.0294(14) -0.0014(11) -0.0069(11) -0.0063(11)
C42 0.0419(18) 0.0378(17) 0.0284(15) -0.0034(13) -0.0074(13) -0.0110(13)
C43 0.050(2) 0.0411(18) 0.0374(18) -0.0121(14) -0.0047(15) -0.0127(15)
C44 0.0445(19) 0.0267(15) 0.049(2) 0.0004(13) -0.0109(15) -0.0063(13)
C45 0.0384(17) 0.0418(18) 0.0375(17) 0.0064(14) -0.0120(14) -0.0087(14)
C46 0.0367(16) 0.0395(17) 0.0292(15) -0.0004(13) -0.0124(13) -0.0099(13)

loop_
_atom_type_symbol
_atom_type_description
_atom_type_scat_dispersion_real
_atom_type_scat_dispersion_imag
_atom_type_scat_source
C C 0.0181 0.0091 'International Tables Vol C Tables 4.2.6.8 and 6.1.1.4'
H H 0.0000 0.0000 'International Tables Vol C Tables 4.2.6.8 and 6.1.1.4'
O O 0.0492 0.0322 'International Tables Vol C Tables 4.2.6.8 and 6.1.1.4'
P P 0.2955 0.4335 'International Tables Vol C Tables 4.2.6.8 and 6.1.1.4'
Br Br -0.6763 1.2805 'International Tables Vol C Tables 4.2.6.8 and 6.1.1.4'

loop_
_geom_angle_atom_site_label_1
_geom_angle_atom_site_label_2
_geom_angle_atom_site_label_3
_geom_angle
O1 P1 C41 111.50(13)
O1 P1 C14 115.65(13)
C41 P1 C14 107.74(14)
O1 P1 C31 111.56(13)
C41 P1 C31 105.65(14)
C14 P1 C31 104.01(13)
C12 C11 C16 119.8(3)
C11 C12 C13 121.8(3)
C12 C13 C14 116.6(3)
C12 C13 C28 118.3(3)
C14 C13 C28 123.9(3)
C15 C14 C13 118.5(3)
C15 C14 P1 122.0(2)
C13 C14 P1 119.4(2)
C14 C15 C16 121.9(3)
C11 C16 C15 117.0(3)
C11 C16 C17 121.2(3)
C15 C16 C17 120.8(3)
C16 C17 C18 112.4(3)
C23 C18 C17 111.8(3)
C22 C21 C26 122.1(3)
C22 C21 Br1 117.8(3)
C26 C21 Br1 120.1(3)
C21 C22 C23 120.4(3)
C24 C23 C22 116.7(3)
C24 C23 C18 120.2(3)
C22 C23 C18 121.7(3)
C25 C24 C23 119.7(3)
C24 C25 C26 122.5(3)
C21 C26 C25 114.5(3)
C21 C26 C27 123.4(3)
C25 C26 C27 120.9(3)
C26 C27 C28 112.7(3)
C13 C28 C27 112.4(3)
C32 C31 C36 119.3(3)
C32 C31 P1 117.7(2)
C36 C31 P1 123.0(2)
C31 C32 C33 119.7(3)
C34 C33 C32 120.3(3)
C33 C34 C35 120.4(3)
C36 C35 C34 119.8(3)
C35 C36 C31 120.4(3)
C46 C41 C42 118.8(3)
C46 C41 P1 118.7(2)
C42 C41 P1 122.1(2)
C43 C42 C41 119.9(3)
C44 C43 C42 120.6(3)
C43 C44 C45 120.0(3)
C46 C45 C44 119.9(3)
C45 C46 C41 120.9(3)

loop_
_geom_bond_atom_site_label_1
_geom_bond_atom_site_label_2
_geom_bond_distance
Br1 C21 1.905(3)
P1 O1 1.473(2)
P1 C41 1.800(3)
P1 C14 1.802(3)
P1 C31 1.804(3)
C11 C12 1.370(5)
C11 C16 1.381(5)
C12 C13 1.385(5)
C13 C14 1.408(4)
C13 C28 1.496(5)
C14 C15 1.381(4)
C15 C16 1.385(4)
C16 C17 1.504(5)
C17 C18 1.568(5)
C18 C23 1.492(5)
C21 C22 1.364(5)
C21 C26 1.380(5)
C22 C23 1.388(5)
C23 C24 1.380(5)
C24 C25 1.373(6)
C25 C26 1.385(6)
C26 C27 1.508(5)
C27 C28 1.574(5)
C31 C32 1.376(4)
C31 C36 1.385(5)
C32 C33 1.389(5)
C33 C34 1.355(6)
C34 C35 1.377(6)
C35 C36 1.369(5)
C41 C46 1.386(4)
C41 C42 1.387(4)
C42 C43 1.383(5)
C43 C44 1.362(5)
C44 C45 1.380(5)
C45 C46 1.370(5)

loop_
_geom_torsion_atom_site_label_1
_geom_torsion_atom_site_label_2
_geom_torsion_atom_site_label_3
_geom_torsion_atom_site_label_4
_geom_torsion
C16 C11 C12 C13 -1.0(5)
C11 C12 C13 C14 17.7(4)
C11 C12 C13 C28 -150.3(3)
C12 C13 C14 C15 -17.3(4)
C28 C13 C14 C15 149.9(3)
C12 C13 C14 P1 161.0(2)
C28 C13 C14 P1 -31.8(4)
O1 P1 C14 C15 -129.5(2)
C41 P1 C14 C15 -4.0(3)
C31 P1 C14 C15 107.8(3)
O1 P1 C14 C13 52.3(3)
C41 P1 C14 C13 177.8(2)
C31 P1 C14 C13 -70.4(3)
C13 C14 C15 C16 0.8(4)
P1 C14 C15 C16 -177.4(2)
C12 C11 C16 C15 -15.8(4)
C12 C11 C16 C17 153.0(3)
C14 C15 C16 C11 15.9(4)
C14 C15 C16 C17 -152.9(3)
C11 C16 C17 C18 -61.2(4)
C15 C16 C17 C18 107.2(4)
C16 C17 C18 C23 -23.5(4)
C26 C21 C22 C23 -2.2(5)
Br1 C21 C22 C23 -179.9(2)
C21 C22 C23 C24 -14.6(5)
C21 C22 C23 C18 151.7(3)
C17 C18 C23 C24 98.2(4)
C17 C18 C23 C22 -67.6(4)
C22 C23 C24 C25 15.8(5)
C18 C23 C24 C25 -150.7(3)
C23 C24 C25 C26 -0.5(5)
C22 C21 C26 C25 17.1(4)
Br1 C21 C26 C25 -165.3(2)
C22 C21 C26 C27 -150.7(3)
Br1 C21 C26 C27 26.9(4)
C24 C25 C26 C21 -15.8(5)
C24 C25 C26 C27 152.3(3)
C21 C26 C27 C28 101.3(4)
C25 C26 C27 C28 -65.7(4)
C12 C13 C28 C27 94.7(4)
C14 C13 C28 C27 -72.3(4)
C26 C27 C28 C13 -21.2(5)
O1 P1 C31 C32 8.8(3)
C41 P1 C31 C32 -112.5(2)
C14 P1 C31 C32 134.2(2)
O1 P1 C31 C36 -171.8(3)
C41 P1 C31 C36 66.9(3)
C14 P1 C31 C36 -46.5(3)
C36 C31 C32 C33 -0.3(5)
P1 C31 C32 C33 179.1(3)
C31 C32 C33 C34 -1.7(5)
C32 C33 C34 C35 2.3(5)
C33 C34 C35 C36 -0.8(6)
C34 C35 C36 C31 -1.3(6)
C32 C31 C36 C35 1.8(5)
P1 C31 C36 C35 -177.5(3)
O1 P1 C41 C46 62.4(3)
C14 P1 C41 C46 -65.5(3)
C31 P1 C41 C46 -176.3(2)
O1 P1 C41 C42 -110.4(3)
C14 P1 C41 C42 121.7(3)
C31 P1 C41 C42 11.0(3)
C46 C41 C42 C43 -1.0(5)
P1 C41 C42 C43 171.8(3)
C41 C42 C43 C44 1.2(5)
C42 C43 C44 C45 -0.2(6)
C43 C44 C45 C46 -1.0(5)
C44 C45 C46 C41 1.2(5)
C42 C41 C46 C45 -0.2(5)
P1 C41 C46 C45 -173.2(3)
